data_4500268
loop_
_publ_author_name
'Adarsh, N. N.'
'Dastidar, Parthasarathi'

_publ_section_title
;
 A New Series of ZnIICoordination Polymer Based Metallogels Derived from
 Bis-pyridyl-bis-amide Ligands: A Crystal Engineering Approach
;
_journal_issue 1
_journal_name_full 'Crystal Growth &amp; Design'
_journal_page_first 328
_journal_paper_doi 10.1021/cg101342g
_journal_volume 11
_journal_year 2011
_chemical_formula_sum 'C36 H28 Cl4 N8 O4 Zn2'
_chemical_formula_weight 909.20
_chemical_name_systematic
; 
 ? 
;
_space_group_IT_number 2
_symmetry_cell_setting triclinic
_symmetry_space_group_name_Hall '-P 1'
_symmetry_space_group_name_H-M 'P -1'
_atom_sites_solution_hydrogens geom
_atom_sites_solution_primary direct
_atom_sites_solution_secondary difmap
_audit_creation_method SHELXL-97
_cell_angle_alpha 82.5080(10)
_cell_angle_beta 79.9360(10)
_cell_angle_gamma 77.7080(10)
_cell_formula_units_Z 1
_cell_length_a 7.8015(6)
_cell_length_b 8.4145(7)
_cell_length_c 14.7590(11)
_cell_measurement_temperature 298(2)
_cell_volume 927.71(13)
_computing_cell_refinement 'Bruker Apex II'
_computing_data_collection 'Bruker Apex II'
_computing_data_reduction SAINT
_computing_molecular_graphics 'Mercury 2.3'
_computing_publication_material Shelxl-97
_computing_structure_refinement 'SHELXL-97 (Sheldrick, 1997)'
_computing_structure_solution 'SHELXS-97 (Sheldrick, 1990)'
_diffrn_ambient_temperature 298(2)
_diffrn_detector_area_resol_mean 3
_diffrn_measured_fraction_theta_full 0.998
_diffrn_measured_fraction_theta_max 0.998
_diffrn_measurement_device_type 'Bruker Apex II'
_diffrn_measurement_method 'phi-Omega scan'
_diffrn_radiation_monochromator graphite
_diffrn_radiation_source 'fine-focus sealed tube'
_diffrn_radiation_type MoK\a
_diffrn_radiation_wavelength 0.71073
_diffrn_reflns_av_R_equivalents 0.0203
_diffrn_reflns_av_sigmaI/netI 0.0245
_diffrn_reflns_limit_h_max 9
_diffrn_reflns_limit_h_min -9
_diffrn_reflns_limit_k_max 10
_diffrn_reflns_limit_k_min -10
_diffrn_reflns_limit_l_max 17
_diffrn_reflns_limit_l_min -17
_diffrn_reflns_number 8912
_diffrn_reflns_theta_full 25.00
_diffrn_reflns_theta_max 25.00
_diffrn_reflns_theta_min 1.41
_exptl_absorpt_coefficient_mu 1.633
_exptl_absorpt_correction_T_max 0.7801
_exptl_absorpt_correction_T_min 0.6230
_exptl_absorpt_correction_type multi-scan
_exptl_absorpt_process_details sadabs
_exptl_crystal_colour colorless
_exptl_crystal_density_diffrn 1.627
_exptl_crystal_density_method 'not measured'
_exptl_crystal_description block
_exptl_crystal_F_000 460
_exptl_crystal_size_max 0.32
_exptl_crystal_size_mid 0.28
_exptl_crystal_size_min 0.16
_refine_diff_density_max 0.365
_refine_diff_density_min -0.235
_refine_diff_density_rms 0.054
_refine_ls_extinction_method none
_refine_ls_goodness_of_fit_ref 1.038
_refine_ls_hydrogen_treatment constr
_refine_ls_matrix_type full
_refine_ls_number_parameters 244
_refine_ls_number_reflns 3257
_refine_ls_number_restraints 0
_refine_ls_restrained_S_all 1.038
_refine_ls_R_factor_all 0.0310
_refine_ls_R_factor_gt 0.0270
_refine_ls_shift/su_max 0.000
_refine_ls_shift/su_mean 0.000
_refine_ls_structure_factor_coef Fsqd
_refine_ls_weighting_details 'calc w=1/[\s^2^(Fo^2^)+(0.0504P)^2^+0.1907P] where P=(Fo^2^+2Fc^2^)/3'
_refine_ls_weighting_scheme calc
_refine_ls_wR_factor_gt 0.0768
_refine_ls_wR_factor_ref 0.0794
_reflns_number_gt 2936
_reflns_number_total 3257
_reflns_threshold_expression >2sigma(I)
_cod_data_source_file cg101342g_si_002.cif
_cod_data_source_block 1
_cod_original_sg_symbol_H-M P-1
_cod_database_code 4500268

loop_
_symmetry_equiv_pos_as_xyz
'x, y, z'
'-x, -y, -z'

loop_
_atom_site_label
_atom_site_type_symbol
_atom_site_fract_x
_atom_site_fract_y
_atom_site_fract_z
_atom_site_U_iso_or_equiv
_atom_site_adp_type
_atom_site_occupancy
_atom_site_symmetry_multiplicity
_atom_site_calc_flag
_atom_site_refinement_flags
Zn1 Zn -0.15862(3) -0.20040(3) 0.338933(16) 0.02960(11) Uani 1 1 d .
Cl1 Cl -0.35481(8) -0.28970(8) 0.45374(4) 0.04176(17) Uani 1 1 d .
Cl2 Cl 0.11114(8) -0.35635(8) 0.30967(4) 0.04274(17) Uani 1 1 d .
N1 N -0.1136(2) 0.0145(2) 0.37156(12) 0.0293(4) Uani 1 1 d .
C2 C -0.2230(3) 0.0965(3) 0.43798(15) 0.0324(5) Uani 1 1 d .
H2 H -0.3318 0.0667 0.4608 0.039 Uiso 1 1 calc R
C3 C -0.1791(3) 0.2237(3) 0.47338(16) 0.0348(5) Uani 1 1 d .
H3 H -0.2564 0.2780 0.5199 0.042 Uiso 1 1 calc R
C4 C -0.0197(3) 0.2691(3) 0.43898(15) 0.0323(5) Uani 1 1 d .
H4 H 0.0124 0.3544 0.4621 0.039 Uiso 1 1 calc R
C5 C 0.0933(3) 0.1865(3) 0.36925(15) 0.0285(5) Uani 1 1 d .
C6 C 0.0415(3) 0.0597(3) 0.33744(15) 0.0299(5) Uani 1 1 d .
H6 H 0.1167 0.0038 0.2908 0.036 Uiso 1 1 calc R
N7 N 0.2610(2) 0.2267(2) 0.33688(13) 0.0322(4) Uani 1 1 d .
H7 H 0.3176 0.2492 0.3771 0.039 Uiso 1 1 calc R
C8 C 0.3406(3) 0.2327(3) 0.24732(15) 0.0300(5) Uani 1 1 d .
O9 O 0.2761(2) 0.1942(2) 0.18595(11) 0.0422(4) Uani 1 1 d .
C10 C 0.5164(3) 0.2856(3) 0.22866(15) 0.0287(5) Uani 1 1 d .
C11 C 0.5708(3) 0.3784(3) 0.28546(16) 0.0322(5) Uani 1 1 d .
H11 H 0.4963 0.4119 0.3388 0.039 Uiso 1 1 calc R
C12 C 0.7358(3) 0.4211(3) 0.26266(16) 0.0330(5) Uani 1 1 d .
H12 H 0.7715 0.4834 0.3009 0.040 Uiso 1 1 calc R
C13 C 0.8482(3) 0.3721(3) 0.18383(16) 0.0334(5) Uani 1 1 d .
H13 H 0.9591 0.4009 0.1693 0.040 Uiso 1 1 calc R
C14 C 0.7948(3) 0.2794(3) 0.12617(15) 0.0321(5) Uani 1 1 d .
C15 C 0.6288(3) 0.2368(3) 0.14953(15) 0.0332(5) Uani 1 1 d .
H15 H 0.5929 0.1745 0.1114 0.040 Uiso 1 1 calc R
C16 C 0.9011(3) 0.2286(3) 0.03597(16) 0.0404(6) Uani 1 1 d .
O17 O 0.8291(2) 0.1945(3) -0.02326(13) 0.0676(7) Uani 1 1 d .
N18 N 1.0789(3) 0.2264(3) 0.02485(13) 0.0399(5) Uani 1 1 d .
H18 H 1.1215 0.2394 0.0727 0.048 Uiso 1 1 calc R
C19 C 1.1988(3) 0.2049(3) -0.05741(16) 0.0350(5) Uani 1 1 d .
C20 C 1.3765(3) 0.2049(4) -0.05704(18) 0.0481(7) Uani 1 1 d .
H20 H 1.4153 0.2139 -0.0022 0.058 Uiso 1 1 calc R
C21 C 1.4949(3) 0.1918(4) -0.13717(19) 0.0495(7) Uani 1 1 d .
H21 H 1.6143 0.1910 -0.1371 0.059 Uiso 1 1 calc R
C22 C 1.4350(3) 0.1797(3) -0.21774(17) 0.0385(6) Uani 1 1 d .
H22 H 1.5151 0.1713 -0.2723 0.046 Uiso 1 1 calc R
N23 N 1.2648(2) 0.1796(2) -0.21952(12) 0.0308(4) Uani 1 1 d .
C24 C 1.1481(3) 0.1909(3) -0.14095(15) 0.0333(5) Uani 1 1 d .
H24 H 1.0299 0.1893 -0.1427 0.040 Uiso 1 1 calc R

loop_
_atom_site_aniso_label
_atom_site_aniso_U_11
_atom_site_aniso_U_22
_atom_site_aniso_U_33
_atom_site_aniso_U_23
_atom_site_aniso_U_13
_atom_site_aniso_U_12
Zn1 0.02794(16) 0.03733(17) 0.02521(16) -0.00742(11) -0.00013(11) -0.01058(11)
Cl1 0.0382(3) 0.0607(4) 0.0298(3) -0.0084(3) 0.0047(2) -0.0228(3)
Cl2 0.0338(3) 0.0455(4) 0.0465(4) -0.0107(3) -0.0037(3) -0.0007(3)
N1 0.0279(10) 0.0336(10) 0.0275(10) -0.0060(8) -0.0022(8) -0.0085(8)
C2 0.0271(12) 0.0387(13) 0.0305(12) -0.0054(10) 0.0016(9) -0.0081(10)
C3 0.0318(12) 0.0411(14) 0.0293(12) -0.0109(10) 0.0041(10) -0.0053(10)
C4 0.0352(13) 0.0359(12) 0.0277(12) -0.0100(10) -0.0041(10) -0.0079(10)
C5 0.0274(11) 0.0345(12) 0.0231(11) -0.0004(9) -0.0024(9) -0.0076(9)
C6 0.0311(12) 0.0338(12) 0.0244(11) -0.0063(9) 0.0013(9) -0.0081(10)
N7 0.0305(10) 0.0447(11) 0.0257(10) -0.0089(8) -0.0017(8) -0.0156(9)
C8 0.0271(11) 0.0348(12) 0.0282(12) -0.0045(10) -0.0030(9) -0.0066(9)
O9 0.0318(9) 0.0733(13) 0.0279(9) -0.0121(8) -0.0043(7) -0.0197(8)
C10 0.0247(11) 0.0349(12) 0.0269(12) -0.0029(9) -0.0049(9) -0.0057(9)
C11 0.0318(12) 0.0346(12) 0.0292(12) -0.0066(10) -0.0009(10) -0.0052(10)
C12 0.0347(12) 0.0338(12) 0.0344(13) -0.0085(10) -0.0074(10) -0.0106(10)
C13 0.0276(12) 0.0388(13) 0.0353(13) -0.0007(10) -0.0068(10) -0.0098(10)
C14 0.0269(11) 0.0462(14) 0.0232(11) -0.0030(10) -0.0024(9) -0.0090(10)
C15 0.0305(12) 0.0470(14) 0.0249(12) -0.0058(10) -0.0062(10) -0.0104(10)
C16 0.0325(13) 0.0659(17) 0.0260(12) -0.0071(12) -0.0023(10) -0.0171(12)
O17 0.0365(10) 0.144(2) 0.0344(10) -0.0314(12) 0.0019(8) -0.0352(12)
N18 0.0287(10) 0.0729(15) 0.0217(10) -0.0108(10) -0.0031(8) -0.0145(10)
C19 0.0286(12) 0.0495(14) 0.0279(12) -0.0055(10) -0.0027(10) -0.0103(10)
C20 0.0308(13) 0.085(2) 0.0318(14) -0.0096(13) -0.0095(11) -0.0120(13)
C21 0.0232(12) 0.083(2) 0.0433(15) -0.0067(14) -0.0064(11) -0.0119(13)
C22 0.0288(12) 0.0529(15) 0.0316(13) -0.0063(11) 0.0005(10) -0.0061(11)
N23 0.0287(10) 0.0393(11) 0.0255(10) -0.0057(8) -0.0015(8) -0.0094(8)
C24 0.0272(12) 0.0474(14) 0.0268(12) -0.0044(10) -0.0020(9) -0.0116(10)

loop_
_atom_type_symbol
_atom_type_description
_atom_type_scat_dispersion_real
_atom_type_scat_dispersion_imag
_atom_type_scat_source
C C 0.0033 0.0016 'International Tables Vol C Tables 4.2.6.8 and 6.1.1.4'
H H 0.0000 0.0000 'International Tables Vol C Tables 4.2.6.8 and 6.1.1.4'
N N 0.0061 0.0033 'International Tables Vol C Tables 4.2.6.8 and 6.1.1.4'
O O 0.0106 0.0060 'International Tables Vol C Tables 4.2.6.8 and 6.1.1.4'
Cl Cl 0.1484 0.1585 'International Tables Vol C Tables 4.2.6.8 and 6.1.1.4'
Zn Zn 0.2839 1.4301 'International Tables Vol C Tables 4.2.6.8 and 6.1.1.4'

loop_
_geom_angle_atom_site_label_1
_geom_angle_atom_site_label_2
_geom_angle_atom_site_label_3
_geom_angle
_geom_angle_site_symmetry_1
_geom_angle_site_symmetry_3
N1 Zn1 N23 114.13(8) . 2_655
N1 Zn1 Cl2 104.76(5) . .
N23 Zn1 Cl2 105.16(5) 2_655 .
N1 Zn1 Cl1 107.75(5) . .
N23 Zn1 Cl1 106.92(5) 2_655 .
Cl2 Zn1 Cl1 118.42(3) . .
C6 N1 C2 118.92(19) . .
C6 N1 Zn1 119.29(14) . .
C2 N1 Zn1 120.86(15) . .
N1 C2 C3 122.0(2) . .
N1 C2 H2 119.0 . .
C3 C2 H2 119.0 . .
C4 C3 C2 119.1(2) . .
C4 C3 H3 120.4 . .
C2 C3 H3 120.4 . .
C3 C4 C5 119.3(2) . .
C3 C4 H4 120.3 . .
C5 C4 H4 120.3 . .
C6 C5 C4 118.5(2) . .
C6 C5 N7 121.7(2) . .
C4 C5 N7 119.7(2) . .
N1 C6 C5 122.1(2) . .
N1 C6 H6 118.9 . .
C5 C6 H6 118.9 . .
C8 N7 C5 125.30(19) . .
C8 N7 H7 117.4 . .
C5 N7 H7 117.4 . .
O9 C8 N7 122.4(2) . .
O9 C8 C10 121.7(2) . .
N7 C8 C10 115.82(19) . .
C15 C10 C11 119.3(2) . .
C15 C10 C8 116.6(2) . .
C11 C10 C8 124.1(2) . .
C12 C11 C10 120.0(2) . .
C12 C11 H11 120.0 . .
C10 C11 H11 120.0 . .
C13 C12 C11 120.8(2) . .
C13 C12 H12 119.6 . .
C11 C12 H12 119.6 . .
C12 C13 C14 119.8(2) . .
C12 C13 H13 120.1 . .
C14 C13 H13 120.1 . .
C15 C14 C13 119.2(2) . .
C15 C14 C16 116.4(2) . .
C13 C14 C16 124.3(2) . .
C10 C15 C14 121.0(2) . .
C10 C15 H15 119.5 . .
C14 C15 H15 119.5 . .
O17 C16 N18 123.0(2) . .
O17 C16 C14 120.6(2) . .
N18 C16 C14 116.5(2) . .
C16 N18 C19 126.1(2) . .
C16 N18 H18 116.9 . .
C19 N18 H18 116.9 . .
C24 C19 C20 117.6(2) . .
C24 C19 N18 123.4(2) . .
C20 C19 N18 119.0(2) . .
C21 C20 C19 120.2(2) . .
C21 C20 H20 119.9 . .
C19 C20 H20 119.9 . .
C20 C21 C22 119.1(2) . .
C20 C21 H21 120.5 . .
C22 C21 H21 120.5 . .
N23 C22 C21 121.6(2) . .
N23 C22 H22 119.2 . .
C21 C22 H22 119.2 . .
C22 N23 C24 119.68(19) . .
C22 N23 Zn1 123.59(15) . 2_655
C24 N23 Zn1 115.99(15) . 2_655
N23 C24 C19 121.9(2) . .
N23 C24 H24 119.1 . .
C19 C24 H24 119.1 . .

loop_
_geom_bond_atom_site_label_1
_geom_bond_atom_site_label_2
_geom_bond_distance
_geom_bond_site_symmetry_2
Zn1 N1 2.0447(18) .
Zn1 N23 2.0474(18) 2_655
Zn1 Cl2 2.2342(6) .
Zn1 Cl1 2.2428(6) .
N1 C6 1.340(3) .
N1 C2 1.341(3) .
C2 C3 1.379(3) .
C2 H2 0.9300 .
C3 C4 1.372(3) .
C3 H3 0.9300 .
C4 C5 1.389(3) .
C4 H4 0.9300 .
C5 C6 1.379(3) .
C5 N7 1.408(3) .
C6 H6 0.9300 .
N7 C8 1.358(3) .
N7 H7 0.8600 .
C8 O9 1.219(3) .
C8 C10 1.500(3) .
C10 C15 1.384(3) .
C10 C11 1.389(3) .
C11 C12 1.383(3) .
C11 H11 0.9300 .
C12 C13 1.381(3) .
C12 H12 0.9300 .
C13 C14 1.393(3) .
C13 H13 0.9300 .
C14 C15 1.391(3) .
C14 C16 1.501(3) .
C15 H15 0.9300 .
C16 O17 1.211(3) .
C16 N18 1.365(3) .
N18 C19 1.403(3) .
N18 H18 0.8600 .
C19 C24 1.385(3) .
C19 C20 1.388(3) .
C20 C21 1.368(4) .
C20 H20 0.9300 .
C21 C22 1.375(4) .
C21 H21 0.9300 .
C22 N23 1.332(3) .
C22 H22 0.9300 .
N23 C24 1.344(3) .
N23 Zn1 2.0474(18) 2_655
C24 H24 0.9300 .

loop_
_geom_hbond_atom_site_label_D
_geom_hbond_atom_site_label_H
_geom_hbond_atom_site_label_A
_geom_hbond_distance_DH
_geom_hbond_distance_HA
_geom_hbond_distance_DA
_geom_hbond_angle_DHA
_geom_hbond_site_symmetry_A
N7 H7 Cl1 0.86 2.64 3.4278(19) 153.5 2_556
N18 H18 O9 0.86 2.18 3.004(2) 161.6 1_655
